data_1515549
loop_
_publ_author_name
'Clemente-Le\'on, Miguel'
'Coronado, Eugenio'
'L\'opez-Jord\`a, Maurici'
'Desplanches, C\'edric'
'Asthana, Saket'
'Wang, Hongfeng'
'L\'etard, Jean-Fran\,cois'

_publ_section_title
;
 A hybrid magnet with coexistence of ferromagnetism and photoinduced
 Fe(iii) spin-crossover
;
_journal_issue 6
_journal_name_full 'Chemical Science'
_journal_page_first 1121
_journal_paper_doi 10.1039/c1sc00015b
_journal_volume 2
_journal_year 2011
_chemical_formula_sum 'C27 H26 Cl2 Cr Fe Mn N4 O14'
_chemical_formula_weight 864.21
_chemical_name_systematic
;
?
;
_space_group_IT_number 14
_symmetry_cell_setting monoclinic
_symmetry_space_group_name_Hall '-P 2ybc'
_symmetry_space_group_name_H-M 'P 1 21/c 1'
_atom_sites_solution_hydrogens geom
_atom_sites_solution_primary direct
_atom_sites_solution_secondary difmap
_audit_creation_method SHELXL-97
_cell_angle_alpha 90.00
_cell_angle_beta 111.535(13)
_cell_angle_gamma 90.00
_cell_formula_units_Z 4
_cell_length_a 11.9215(15)
_cell_length_b 31.910(3)
_cell_length_c 9.4841(11)
_cell_measurement_reflns_used 5082
_cell_measurement_temperature 250(2)
_cell_measurement_theta_max 32.5852
_cell_measurement_theta_min 2.9938
_cell_volume 3356.0(7)
_computing_structure_refinement 'SHELXL-97 (Sheldrick, 1997)'
_diffrn_ambient_temperature 250(2)
_diffrn_detector_area_resol_mean 16.0267
_diffrn_measured_fraction_theta_full 0.998
_diffrn_measured_fraction_theta_max 0.922
_diffrn_measurement_device_type 'SuperNova, Single source at offset), Sapphire3'
_diffrn_measurement_method '\w and \p scans'
_diffrn_radiation_monochromator mirror
_diffrn_radiation_source 'SuperNova (Mo) X-ray Source'
_diffrn_radiation_type MoK\a
_diffrn_radiation_wavelength 0.71073
_diffrn_reflns_av_R_equivalents 0.0590
_diffrn_reflns_av_sigmaI/netI 0.1168
_diffrn_reflns_limit_h_max 17
_diffrn_reflns_limit_h_min -17
_diffrn_reflns_limit_k_max 47
_diffrn_reflns_limit_k_min -46
_diffrn_reflns_limit_l_max 14
_diffrn_reflns_limit_l_min -13
_diffrn_reflns_number 43973
_diffrn_reflns_theta_full 25.00
_diffrn_reflns_theta_max 32.66
_diffrn_reflns_theta_min 3.00
_exptl_absorpt_coefficient_mu 1.348
_exptl_absorpt_correction_T_max 0.8998
_exptl_absorpt_correction_T_min 0.7744
_exptl_absorpt_correction_type multi-scan
_exptl_absorpt_process_details
;
CrysAlisPro, Oxford Diffraction Ltd.,
Version 1.171.33.66 (release 28-04-2010 CrysAlis171 .NET)
(compiled Apr 28 2010,14:27:37)
Empirical absorption correction using spherical harmonics,
implemented in SCALE3 ABSPACK scaling algorithm.
;
_exptl_crystal_colour black
_exptl_crystal_density_diffrn 1.710
_exptl_crystal_density_method 'not measured'
_exptl_crystal_description Prism
_exptl_crystal_F_000 1748
_exptl_crystal_size_max 0.20
_exptl_crystal_size_mid 0.14
_exptl_crystal_size_min 0.08
_refine_diff_density_max 0.645
_refine_diff_density_min -0.651
_refine_diff_density_rms 0.071
_refine_ls_extinction_method none
_refine_ls_goodness_of_fit_ref 0.862
_refine_ls_hydrogen_treatment constr
_refine_ls_matrix_type full
_refine_ls_number_parameters 489
_refine_ls_number_reflns 11354
_refine_ls_number_restraints 6
_refine_ls_restrained_S_all 0.865
_refine_ls_R_factor_all 0.1371
_refine_ls_R_factor_gt 0.0530
_refine_ls_shift/su_max 0.001
_refine_ls_shift/su_mean 0.000
_refine_ls_structure_factor_coef Fsqd
_refine_ls_weighting_details 'calc w=1/[\s^2^(Fo^2^)+(0.0597P)^2^+0.0000P] where P=(Fo^2^+2Fc^2^)/3'
_refine_ls_weighting_scheme calc
_refine_ls_wR_factor_gt 0.1240
_refine_ls_wR_factor_ref 0.1372
_reflns_number_gt 4665
_reflns_number_total 11354
_reflns_threshold_expression >2sigma(I)
_cod_data_source_file c1sc00015b.txt
_cod_data_source_block shelxl
_cod_depositor_comments
;
The following automatic conversions were performed:

'_symmetry_cell_setting' value 'Monoclinic' changed to 'monoclinic'
according to
/usr/data/users/saulius/automatic-downloads/retrospective/RSC/lib/dictionaries/cif_core.dic
dictionary named 'cif_core.dic' version 2.4.2 from 2011-04-26.

Automatic conversion script
Id: cif_fix_values 2281 2013-09-26 08:29:07Z andrius 
;
_cod_original_cell_volume 3356.1(6)
_cod_original_sg_symbol_H-M P21/c
_cod_database_code 1515549

loop_
_symmetry_equiv_pos_as_xyz
'x, y, z'
'-x, y+1/2, -z+1/2'
'-x, -y, -z'
'x, -y-1/2, z-1/2'

loop_
_atom_site_label
_atom_site_type_symbol
_atom_site_fract_x
_atom_site_fract_y
_atom_site_fract_z
_atom_site_U_iso_or_equiv
_atom_site_adp_type
_atom_site_occupancy
_atom_site_symmetry_multiplicity
_atom_site_calc_flag
_atom_site_refinement_flags
_atom_site_disorder_assembly
_atom_site_disorder_group
N1 N 0.5355(3) 0.09760(11) 0.9239(4) 0.0679(9) Uani 1 1 d . C .
N2 N 0.4282(3) 0.16417(11) 0.7614(4) 0.0782(11) Uani 1 1 d . . .
H2A H 0.4020 0.1915 0.7540 0.094 Uiso 1 1 calc R A 1
N3 N 0.2497(3) 0.10641(10) 0.7262(4) 0.0619(9) Uani 1 1 d . . .
H3A H 0.2614 0.0786 0.7103 0.074 Uiso 1 1 calc R B 1
N4 N 0.2433(3) 0.16125(10) 0.9373(4) 0.0585(8) Uani 1 1 d . . .
C1 C 0.4250(4) 0.05586(15) 1.1167(5) 0.0693(12) Uani 1 1 d . C .
C2 C 0.3851(4) 0.03197(17) 1.2150(5) 0.0864(15) Uani 1 1 d . . .
H2 H 0.3080 0.0369 1.2170 0.104 Uiso 1 1 calc R . .
C3 C 0.4548(6) 0.00264(18) 1.3046(6) 0.1009(18) Uani 1 1 d . . .
H3 H 0.4262 -0.0127 1.3693 0.121 Uiso 1 1 calc R . .
C4 C 0.5715(6) -0.00595(17) 1.3043(6) 0.0948(16) Uani 1 1 d . . .
H4 H 0.6203 -0.0266 1.3684 0.114 Uiso 1 1 calc R . .
C5 C 0.6113(4) 0.01617(15) 1.2099(5) 0.0766(13) Uani 1 1 d . . .
H5 H 0.6884 0.0106 1.2086 0.092 Uiso 1 1 calc R . .
C6 C 0.5402(4) 0.04699(13) 1.1146(5) 0.0606(10) Uani 1 1 d . . .
C7 C 0.5864(4) 0.06726(14) 1.0122(5) 0.0670(11) Uani 1 1 d . . .
H7 H 0.6600 0.0574 1.0098 0.080 Uiso 1 1 calc R . .
C8 C 0.5968(5) 0.11496(18) 0.8281(6) 0.1007(18) Uani 1 1 d . . .
H8A H 0.5758 0.0986 0.7344 0.121 Uiso 1 1 calc R C .
H8B H 0.6844 0.1136 0.8816 0.121 Uiso 1 1 calc R . .
C9 C 0.5580(5) 0.15994(16) 0.7913(6) 0.0923(16) Uani 1 1 d . C .
H9A H 0.6041 0.1780 0.8765 0.111 Uiso 1 1 calc R . .
H9B H 0.5745 0.1689 0.7020 0.111 Uiso 1 1 calc R . .
C10A C 0.3744(16) 0.1386(7) 0.6062(13) 0.075(5) Uani 0.44(2) 1 d P C 1
H10A H 0.4195 0.1127 0.6093 0.090 Uiso 0.44(2) 1 calc PR C 1
H10B H 0.3722 0.1555 0.5190 0.090 Uiso 0.44(2) 1 calc PR C 1
C11A C 0.241(3) 0.1293(10) 0.605(2) 0.070(6) Uani 0.44(2) 1 d P C 1
H11A H 0.1999 0.1558 0.6059 0.084 Uiso 0.44(2) 1 calc PR C 1
H11B H 0.1941 0.1140 0.5120 0.084 Uiso 0.44(2) 1 calc PR C 1
C10B C 0.3228(16) 0.1656(6) 0.6190(11) 0.096(6) Uani 0.56(2) 1 d P C 2
H10C H 0.3461 0.1771 0.5378 0.116 Uiso 0.56(2) 1 calc PR C 2
H10D H 0.2605 0.1838 0.6309 0.116 Uiso 0.56(2) 1 calc PR C 2
C11B C 0.276(3) 0.1227(9) 0.580(2) 0.100(8) Uani 0.56(2) 1 d P C 2
H11C H 0.3349 0.1047 0.5604 0.120 Uiso 0.56(2) 1 calc PR C 2
H11D H 0.2011 0.1228 0.4898 0.120 Uiso 0.56(2) 1 calc PR C 2
C12 C 0.1348(4) 0.11236(14) 0.7497(6) 0.0916(17) Uani 1 1 d . C .
H12A H 0.0679 0.1100 0.6518 0.110 Uiso 1 1 calc R . .
H12B H 0.1259 0.0899 0.8154 0.110 Uiso 1 1 calc R . .
C13 C 0.1269(4) 0.15203(15) 0.8163(5) 0.0869(15) Uani 1 1 d . C .
H13A H 0.0631 0.1511 0.8583 0.104 Uiso 1 1 calc R . .
H13B H 0.1070 0.1741 0.7390 0.104 Uiso 1 1 calc R . .
C14 C 0.2435(3) 0.18423(11) 1.0453(4) 0.0499(9) Uani 1 1 d . C .
H14 H 0.1685 0.1940 1.0433 0.060 Uiso 1 1 calc R . .
C15 C 0.3486(3) 0.19678(11) 1.1711(4) 0.0471(9) Uani 1 1 d . . .
C16 C 0.3327(4) 0.22147(12) 1.2816(5) 0.0594(10) Uani 1 1 d . C .
H16 H 0.2540 0.2282 1.2743 0.071 Uiso 1 1 calc R . .
C17 C 0.4278(4) 0.23627(13) 1.4007(5) 0.0748(13) Uani 1 1 d . . .
H17 H 0.4147 0.2531 1.4746 0.090 Uiso 1 1 calc R C .
C18 C 0.5447(4) 0.22643(12) 1.4129(5) 0.0634(11) Uani 1 1 d . C .
H18 H 0.6109 0.2364 1.4956 0.076 Uiso 1 1 calc R . .
C19 C 0.5629(3) 0.20215(12) 1.3037(4) 0.0557(10) Uani 1 1 d . . .
H19 H 0.6422 0.1965 1.3109 0.067 Uiso 1 1 calc R C .
C20 C 0.4661(3) 0.18557(12) 1.1815(4) 0.0481(9) Uani 1 1 d . C .
C21 C -0.0208(3) 0.26258(9) 1.0007(4) 0.0332(7) Uani 1 1 d . . .
C22 C -0.1388(3) 0.24014(9) 0.9030(4) 0.0332(7) Uani 1 1 d . . .
C23 C -0.1074(3) 0.12226(10) 1.2328(3) 0.0355(7) Uani 1 1 d . . .
C24 C 0.0095(3) 0.12682(10) 1.1970(3) 0.0359(7) Uani 1 1 d . . .
C25 C -0.0540(3) -0.01404(10) 1.4536(4) 0.0408(8) Uani 1 1 d . . .
C26 C 0.0630(3) -0.00846(10) 1.0496(4) 0.0366(7) Uani 1 1 d . . .
O1 O 0.3533(3) 0.08446(11) 1.0305(4) 0.0874(10) Uani 1 1 d . . .
O2 O 0.4891(2) 0.16227(9) 1.0829(3) 0.0625(7) Uani 1 1 d . . .
O3 O 0.02444(19) 0.28673(6) 0.9325(2) 0.0419(5) Uani 1 1 d . . .
O4 O 0.02054(19) 0.25423(6) 1.1391(2) 0.0408(5) Uani 1 1 d . . .
O5 O -0.18114(19) 0.24890(7) 0.7669(2) 0.0425(5) Uani 1 1 d . . .
O6 O -0.1800(2) 0.21447(7) 0.9716(3) 0.0460(6) Uani 1 1 d . . .
O7 O -0.1640(2) 0.15493(7) 1.2326(2) 0.0439(6) Uani 1 1 d . . .
O8 O -0.1339(2) 0.08603(7) 1.2589(3) 0.0455(6) Uani 1 1 d . . .
O9 O 0.0364(2) 0.16304(7) 1.1726(3) 0.0449(6) Uani 1 1 d . . .
O10 O 0.0661(2) 0.09426(7) 1.1978(3) 0.0444(6) Uani 1 1 d . . .
O11 O -0.0967(2) -0.00812(7) 1.3135(3) 0.0470(6) Uani 1 1 d . . .
O12 O -0.0871(2) -0.04062(7) 1.5267(3) 0.0490(6) Uani 1 1 d . . .
O13 O 0.10070(19) 0.00174(7) 1.1857(2) 0.0444(5) Uani 1 1 d . . .
O14 O 0.1151(2) -0.03092(7) 0.9860(2) 0.0444(6) Uani 1 1 d . . .
C1S C -0.2704(5) 0.11178(15) 1.4958(6) 0.0853(14) Uani 1 1 d D . .
H1S1 H -0.3572 0.1136 1.4744 0.102 Uiso 0.778(3) 1 calc PR D 1
H1S2 H -0.2586 0.1106 1.3989 0.102 Uiso 0.778(3) 1 calc PR D 1
H1S3 H -0.2315 0.0873 1.4737 0.102 Uiso 0.222(3) 1 d PR D 2
H1S4 H -0.2714 0.1330 1.4221 0.102 Uiso 0.222(3) 1 d PR D 2
Cl1S Cl -0.21345(16) 0.06790(5) 1.59814(19) 0.0867(6) Uani 0.778(3) 1 d PD D 1
Cl2S Cl -0.19567(18) 0.15701(5) 1.6007(2) 0.0793(6) Uani 0.778(3) 1 d PD D 1
Cl3S Cl -0.4169(7) 0.0982(2) 1.4589(7) 0.117(3) Uani 0.222(3) 1 d PD D 2
Cl4S Cl -0.1827(14) 0.1300(8) 1.6603(18) 0.335(14) Uani 0.222(3) 1 d PD D 2
Fe Fe 0.38769(4) 0.128544(16) 0.92454(6) 0.05096(16) Uani 1 1 d . C .
Mn1 Mn -0.01444(5) 0.040621(15) 1.24209(5) 0.03788(14) Uani 0.50 1 d P . 1
Cr1 Cr -0.01444(5) 0.040621(15) 1.24209(5) 0.03788(14) Uani 0.50 1 d P . 1
Mn2 Mn -0.07841(4) 0.208616(14) 1.20078(5) 0.03470(13) Uani 0.50 1 d P . .
Cr2 Cr -0.07841(4) 0.208616(14) 1.20078(5) 0.03470(13) Uani 0.50 1 d P . .

loop_
_atom_site_aniso_label
_atom_site_aniso_U_11
_atom_site_aniso_U_22
_atom_site_aniso_U_33
_atom_site_aniso_U_23
_atom_site_aniso_U_13
_atom_site_aniso_U_12
N1 0.069(2) 0.064(2) 0.079(3) -0.009(2) 0.036(2) -0.0091(19)
N2 0.076(3) 0.077(3) 0.066(2) 0.0183(19) 0.008(2) -0.025(2)
N3 0.066(2) 0.0407(18) 0.067(2) -0.0122(16) 0.0103(18) -0.0036(16)
N4 0.0356(17) 0.061(2) 0.065(2) -0.0140(17) 0.0018(15) 0.0050(15)
C1 0.047(2) 0.093(3) 0.059(3) 0.005(2) 0.009(2) -0.015(2)
C2 0.063(3) 0.125(4) 0.064(3) 0.023(3) 0.014(2) -0.013(3)
C3 0.111(5) 0.102(4) 0.073(4) 0.016(3) 0.014(3) -0.031(4)
C4 0.100(4) 0.085(4) 0.074(4) 0.009(3) 0.002(3) 0.004(3)
C5 0.065(3) 0.083(3) 0.067(3) -0.007(3) 0.007(2) 0.000(3)
C6 0.052(2) 0.066(3) 0.058(3) -0.012(2) 0.013(2) -0.006(2)
C7 0.053(3) 0.071(3) 0.073(3) -0.025(2) 0.018(2) -0.008(2)
C8 0.115(4) 0.125(5) 0.091(4) -0.016(3) 0.072(4) -0.010(4)
C9 0.108(4) 0.084(4) 0.107(4) -0.015(3) 0.065(4) -0.031(3)
C10A 0.086(10) 0.078(11) 0.052(7) -0.005(7) 0.013(6) -0.021(8)
C11A 0.083(12) 0.094(11) 0.024(9) -0.023(8) 0.008(7) -0.026(9)
C10B 0.123(11) 0.089(11) 0.053(6) 0.009(6) 0.003(6) -0.036(9)
C11B 0.16(2) 0.114(15) 0.038(6) -0.025(7) 0.043(9) -0.061(14)
C12 0.039(2) 0.067(3) 0.143(5) -0.047(3) 0.002(3) -0.005(2)
C13 0.047(3) 0.087(3) 0.096(4) -0.020(3) -0.010(2) 0.008(2)
C14 0.0376(19) 0.049(2) 0.063(3) 0.0039(19) 0.0182(18) 0.0055(17)
C15 0.042(2) 0.048(2) 0.056(2) 0.0087(17) 0.0222(18) -0.0006(16)
C16 0.054(2) 0.057(2) 0.073(3) -0.001(2) 0.030(2) 0.002(2)
C17 0.078(3) 0.064(3) 0.089(3) -0.031(2) 0.039(3) -0.011(2)
C18 0.065(3) 0.058(3) 0.062(3) -0.012(2) 0.017(2) -0.014(2)
C19 0.039(2) 0.068(3) 0.059(2) 0.002(2) 0.0166(18) -0.0073(18)
C20 0.042(2) 0.058(2) 0.043(2) 0.0036(18) 0.0142(17) -0.0020(17)
C21 0.0313(16) 0.0272(15) 0.0392(19) -0.0091(14) 0.0107(15) 0.0005(13)
C22 0.0307(16) 0.0318(17) 0.0360(19) -0.0098(14) 0.0108(15) -0.0017(13)
C23 0.0377(17) 0.0421(19) 0.0303(17) -0.0020(14) 0.0165(14) -0.0055(15)
C24 0.0394(17) 0.0404(19) 0.0321(17) -0.0010(14) 0.0181(14) -0.0023(15)
C25 0.0387(19) 0.0327(18) 0.050(2) -0.0116(15) 0.0151(17) -0.0026(15)
C26 0.0379(18) 0.0336(17) 0.0394(19) 0.0011(14) 0.0155(15) -0.0007(14)
O1 0.0493(18) 0.120(3) 0.089(2) 0.042(2) 0.0209(16) 0.0007(17)
O2 0.0327(13) 0.091(2) 0.0563(16) -0.0185(15) 0.0081(12) 0.0027(13)
O3 0.0387(13) 0.0387(13) 0.0471(14) -0.0052(10) 0.0142(11) -0.0118(10)
O4 0.0384(12) 0.0372(12) 0.0386(13) -0.0054(10) 0.0046(10) -0.0055(10)
O5 0.0385(12) 0.0435(13) 0.0389(13) -0.0114(10) 0.0065(10) -0.0058(10)
O6 0.0439(13) 0.0483(14) 0.0484(14) -0.0131(11) 0.0199(12) -0.0169(11)
O7 0.0440(13) 0.0467(14) 0.0515(14) 0.0044(11) 0.0300(12) 0.0048(11)
O8 0.0531(14) 0.0439(14) 0.0508(14) -0.0039(11) 0.0326(12) -0.0103(11)
O9 0.0482(14) 0.0416(13) 0.0579(15) -0.0002(11) 0.0348(12) -0.0056(11)
O10 0.0464(14) 0.0420(13) 0.0562(15) 0.0019(11) 0.0324(12) 0.0031(11)
O11 0.0468(14) 0.0385(13) 0.0457(15) -0.0137(11) 0.0050(12) -0.0047(11)
O12 0.0533(15) 0.0383(13) 0.0563(15) -0.0177(11) 0.0213(12) -0.0172(11)
O13 0.0447(13) 0.0459(13) 0.0369(13) -0.0017(11) 0.0082(11) 0.0055(11)
O14 0.0420(13) 0.0469(13) 0.0446(14) 0.0006(11) 0.0163(11) 0.0098(11)
C1S 0.083(4) 0.101(4) 0.085(4) -0.006(3) 0.047(3) -0.002(3)
Cl1S 0.1064(13) 0.0623(10) 0.0982(13) 0.0132(8) 0.0457(10) 0.0072(9)
Cl2S 0.0759(11) 0.0692(10) 0.0714(11) -0.0042(8) 0.0018(8) -0.0015(8)
Cl3S 0.184(8) 0.099(5) 0.079(4) -0.023(3) 0.062(5) -0.049(5)
Cl4S 0.181(15) 0.58(4) 0.26(2) -0.02(2) 0.103(15) -0.14(2)
Fe 0.0389(3) 0.0566(3) 0.0533(3) -0.0015(3) 0.0122(2) 0.0004(3)
Mn1 0.0498(3) 0.0304(3) 0.0364(3) -0.0037(2) 0.0193(2) -0.0005(2)
Cr1 0.0498(3) 0.0304(3) 0.0364(3) -0.0037(2) 0.0193(2) -0.0005(2)
Mn2 0.0419(3) 0.0309(3) 0.0338(3) 0.0004(2) 0.0168(2) -0.0002(2)
Cr2 0.0419(3) 0.0309(3) 0.0338(3) 0.0004(2) 0.0168(2) -0.0002(2)

loop_
_atom_type_symbol
_atom_type_description
_atom_type_scat_dispersion_real
_atom_type_scat_dispersion_imag
_atom_type_scat_source
C C 0.0033 0.0016 'International Tables Vol C Tables 4.2.6.8 and 6.1.1.4'
H H 0.0000 0.0000 'International Tables Vol C Tables 4.2.6.8 and 6.1.1.4'
N N 0.0061 0.0033 'International Tables Vol C Tables 4.2.6.8 and 6.1.1.4'
O O 0.0106 0.0060 'International Tables Vol C Tables 4.2.6.8 and 6.1.1.4'
Cl Cl 0.1484 0.1585 'International Tables Vol C Tables 4.2.6.8 and 6.1.1.4'
Cr Cr 0.3209 0.6236 'International Tables Vol C Tables 4.2.6.8 and 6.1.1.4'
Mn Mn 0.3368 0.7283 'International Tables Vol C Tables 4.2.6.8 and 6.1.1.4'
Fe Fe 0.3463 0.8444 'International Tables Vol C Tables 4.2.6.8 and 6.1.1.4'

loop_
_geom_angle_atom_site_label_1
_geom_angle_atom_site_label_2
_geom_angle_atom_site_label_3
_geom_angle
_geom_angle_site_symmetry_1
_geom_angle_site_symmetry_3
C7 N1 C8 117.8(4) . .
C7 N1 Fe 124.9(3) . .
C8 N1 Fe 116.8(3) . .
C10B N2 C9 131.5(9) . .
C10B N2 C10A 41.5(6) . .
C9 N2 C10A 99.7(8) . .
C10B N2 Fe 110.0(5) . .
C9 N2 Fe 108.4(3) . .
C10A N2 Fe 106.1(6) . .
C10B N2 H2A 75.4 . .
C9 N2 H2A 113.8 . .
C10A N2 H2A 113.8 . .
Fe N2 H2A 113.8 . .
C11A N3 C12 106.2(12) . .
C11A N3 C11B 20.0(18) . .
C12 N3 C11B 124.6(11) . .
C11A N3 Fe 111.9(12) . .
C12 N3 Fe 106.5(3) . .
C11B N3 Fe 109.0(9) . .
C11A N3 H3A 110.7 . .
C12 N3 H3A 110.7 . .
C11B N3 H3A 94.6 . .
Fe N3 H3A 110.7 . .
C14 N4 C13 118.1(3) . .
C14 N4 Fe 126.4(3) . .
C13 N4 Fe 115.1(3) . .
O1 C1 C6 123.2(4) . .
O1 C1 C2 119.0(4) . .
C6 C1 C2 117.8(4) . .
C3 C2 C1 121.2(5) . .
C3 C2 H2 119.4 . .
C1 C2 H2 119.4 . .
C2 C3 C4 121.1(5) . .
C2 C3 H3 119.4 . .
C4 C3 H3 119.4 . .
C5 C4 C3 118.9(5) . .
C5 C4 H4 120.6 . .
C3 C4 H4 120.6 . .
C4 C5 C6 121.2(5) . .
C4 C5 H5 119.4 . .
C6 C5 H5 119.4 . .
C5 C6 C1 119.8(4) . .
C5 C6 C7 117.6(4) . .
C1 C6 C7 122.5(4) . .
N1 C7 C6 125.2(4) . .
N1 C7 H7 117.4 . .
C6 C7 H7 117.4 . .
N1 C8 C9 108.8(4) . .
N1 C8 H8A 109.9 . .
C9 C8 H8A 109.9 . .
N1 C8 H8B 109.9 . .
C9 C8 H8B 109.9 . .
H8A C8 H8B 108.3 . .
N2 C9 C8 110.0(4) . .
N2 C9 H9A 109.7 . .
C8 C9 H9A 109.7 . .
N2 C9 H9B 109.7 . .
C8 C9 H9B 109.7 . .
H9A C9 H9B 108.2 . .
N2 C10A C11A 99.4(14) . .
N2 C10A H10A 111.9 . .
C11A C10A H10A 111.9 . .
N2 C10A H10B 111.9 . .
C11A C10A H10B 111.9 . .
H10A C10A H10B 109.6 . .
N3 C11A C10A 109.3(19) . .
N3 C11A H11A 109.8 . .
C10A C11A H11A 109.8 . .
N3 C11A H11B 109.8 . .
C10A C11A H11B 109.8 . .
H11A C11A H11B 108.3 . .
N2 C10B C11B 108.7(17) . .
N2 C10B H10C 110.0 . .
C11B C10B H10C 110.0 . .
N2 C10B H10D 110.0 . .
C11B C10B H10D 110.0 . .
H10C C10B H10D 108.3 . .
C10B C11B N3 105.0(14) . .
C10B C11B H11C 110.8 . .
N3 C11B H11C 110.8 . .
C10B C11B H11D 110.8 . .
N3 C11B H11D 110.8 . .
H11C C11B H11D 108.8 . .
C13 C12 N3 113.2(4) . .
C13 C12 H12A 108.9 . .
N3 C12 H12A 108.9 . .
C13 C12 H12B 108.9 . .
N3 C12 H12B 108.9 . .
H12A C12 H12B 107.7 . .
C12 C13 N4 109.0(4) . .
C12 C13 H13A 109.9 . .
N4 C13 H13A 109.9 . .
C12 C13 H13B 109.9 . .
N4 C13 H13B 109.9 . .
H13A C13 H13B 108.3 . .
N4 C14 C15 125.4(3) . .
N4 C14 H14 117.3 . .
C15 C14 H14 117.3 . .
C16 C15 C20 120.0(4) . .
C16 C15 C14 118.0(3) . .
C20 C15 C14 121.9(3) . .
C17 C16 C15 121.7(4) . .
C17 C16 H16 119.2 . .
C15 C16 H16 119.2 . .
C16 C17 C18 119.7(4) . .
C16 C17 H17 120.1 . .
C18 C17 H17 120.1 . .
C19 C18 C17 119.7(4) . .
C19 C18 H18 120.2 . .
C17 C18 H18 120.2 . .
C18 C19 C20 121.7(4) . .
C18 C19 H19 119.2 . .
C20 C19 H19 119.2 . .
O2 C20 C19 118.8(3) . .
O2 C20 C15 124.1(3) . .
C19 C20 C15 117.1(3) . .
O3 C21 O4 126.6(3) . .
O3 C21 C22 116.5(3) . .
O4 C21 C22 116.9(3) . .
O5 C22 O6 127.2(3) . .
O5 C22 C21 117.1(3) . .
O6 C22 C21 115.8(3) . .
O7 C23 O8 127.0(3) . .
O7 C23 C24 116.8(3) . .
O8 C23 C24 116.2(3) . .
O10 C24 O9 127.2(3) . .
O10 C24 C23 116.7(3) . .
O9 C24 C23 116.1(3) . .
O12 C25 O11 127.2(3) . .
O12 C25 C25 116.3(4) . 3_558
O11 C25 C25 116.4(4) . 3_558
O14 C26 O13 127.0(3) . .
O14 C26 C26 117.0(4) . 3_557
O13 C26 C26 116.0(3) . 3_557
C1 O1 Fe 129.8(3) . .
C20 O2 Fe 131.1(2) . .
C21 O3 Cr2 112.93(19) . 4_565
C21 O3 Mn2 112.93(19) . 4_565
Cr2 O3 Mn2 0.00(3) 4_565 4_565
C21 O4 Mn2 113.40(19) . .
C22 O5 Cr2 113.89(19) . 4_565
C22 O5 Mn2 113.89(19) . 4_565
Cr2 O5 Mn2 0.00(3) 4_565 4_565
C22 O6 Mn2 114.47(19) . .
C23 O7 Mn2 113.47(19) . .
C23 O8 Mn1 113.6(2) . .
C24 O9 Mn2 113.54(19) . .
C24 O10 Mn1 113.6(2) . .
C25 O11 Mn1 113.7(2) . .
C25 O12 Cr1 113.9(2) . 3_558
C25 O12 Mn1 113.9(2) . 3_558
Cr1 O12 Mn1 0.000(15) 3_558 3_558
C26 O13 Mn1 113.9(2) . .
C26 O14 Cr1 113.1(2) . 3_557
C26 O14 Mn1 113.1(2) . 3_557
Cr1 O14 Mn1 0.00(4) 3_557 3_557
Cl4S C1S Cl1S 76.5(10) . .
Cl4S C1S Cl3S 122.3(6) . .
Cl1S C1S Cl3S 94.2(4) . .
Cl4S C1S Cl2S 33.9(9) . .
Cl1S C1S Cl2S 109.5(3) . .
Cl3S C1S Cl2S 125.5(3) . .
Cl4S C1S H1S1 115.7 . .
Cl1S C1S H1S1 109.8 . .
Cl3S C1S H1S1 18.1 . .
Cl2S C1S H1S1 109.8 . .
Cl4S C1S H1S2 130.3 . .
Cl1S C1S H1S2 109.8 . .
Cl3S C1S H1S2 106.7 . .
Cl2S C1S H1S2 109.8 . .
H1S1 C1S H1S2 108.2 . .
Cl4S C1S H1S3 107.7 . .
Cl1S C1S H1S3 48.4 . .
Cl3S C1S H1S3 106.6 . .
Cl2S C1S H1S3 126.0 . .
H1S1 C1S H1S3 123.8 . .
H1S2 C1S H1S3 61.3 . .
Cl4S C1S H1S4 105.9 . .
Cl1S C1S H1S4 152.2 . .
Cl3S C1S H1S4 106.8 . .
Cl2S C1S H1S4 73.1 . .
H1S1 C1S H1S4 94.4 . .
H1S2 C1S H1S4 47.2 . .
H1S3 C1S H1S4 106.6 . .
C1S Cl1S H1S3 34.6 . .
C1S Cl2S H1S4 31.5 . .
O1 Fe O2 101.87(14) . .
O1 Fe N1 89.87(14) . .
O2 Fe N1 88.63(12) . .
O1 Fe N4 89.81(14) . .
O2 Fe N4 88.25(11) . .
N1 Fe N4 176.73(14) . .
O1 Fe N2 163.18(16) . .
O2 Fe N2 91.38(13) . .
N1 Fe N2 80.04(16) . .
N4 Fe N2 101.02(15) . .
O1 Fe N3 88.52(14) . .
O2 Fe N3 164.35(12) . .
N1 Fe N3 103.21(14) . .
N4 Fe N3 80.03(13) . .
N2 Fe N3 80.84(14) . .
O13 Mn1 O14 79.93(8) . 3_557
O13 Mn1 O8 168.50(9) . .
O14 Mn1 O8 91.94(9) 3_557 .
O13 Mn1 O10 92.42(9) . .
O14 Mn1 O10 92.59(9) 3_557 .
O8 Mn1 O10 79.75(8) . .
O13 Mn1 O12 95.05(9) . 3_558
O14 Mn1 O12 171.42(9) 3_557 3_558
O8 Mn1 O12 93.96(9) . 3_558
O10 Mn1 O12 94.58(9) . 3_558
O13 Mn1 O11 94.18(9) . .
O14 Mn1 O11 93.82(9) 3_557 .
O8 Mn1 O11 94.47(8) . .
O10 Mn1 O11 171.51(9) . .
O12 Mn1 O11 79.53(9) 3_558 .
O7 Mn2 O6 95.61(9) . .
O7 Mn2 O5 96.85(8) . 4_566
O6 Mn2 O5 94.36(9) . 4_566
O7 Mn2 O9 79.81(8) . .
O6 Mn2 O9 94.98(9) . .
O5 Mn2 O9 170.34(9) 4_566 .
O7 Mn2 O4 167.51(9) . .
O6 Mn2 O4 79.39(8) . .
O5 Mn2 O4 94.96(9) 4_566 .
O9 Mn2 O4 89.17(8) . .
O7 Mn2 O3 92.05(9) . 4_566
O6 Mn2 O3 170.77(8) . 4_566
O5 Mn2 O3 79.58(8) 4_566 4_566
O9 Mn2 O3 91.43(9) . 4_566
O4 Mn2 O3 94.10(8) . 4_566

loop_
_geom_bond_atom_site_label_1
_geom_bond_atom_site_label_2
_geom_bond_distance
_geom_bond_site_symmetry_2
N1 C7 1.278(5) .
N1 C8 1.468(5) .
N1 Fe 2.022(4) .
N2 C10B 1.469(11) .
N2 C9 1.474(6) .
N2 C10A 1.598(15) .
N2 Fe 2.113(3) .
N2 H2A 0.9200 .
N3 C11A 1.34(3) .
N3 C12 1.478(5) .
N3 C11B 1.61(2) .
N3 Fe 2.115(3) .
N3 H3A 0.9200 .
N4 C14 1.259(4) .
N4 C13 1.470(5) .
N4 Fe 2.054(3) .
C1 O1 1.311(5) .
C1 C6 1.409(6) .
C1 C2 1.415(6) .
C2 C3 1.331(7) .
C2 H2 0.9400 .
C3 C4 1.419(7) .
C3 H3 0.9400 .
C4 C5 1.355(6) .
C4 H4 0.9400 .
C5 C6 1.393(6) .
C5 H5 0.9400 .
C6 C7 1.435(6) .
C7 H7 0.9400 .
C8 C9 1.509(7) .
C8 H8A 0.9800 .
C8 H8B 0.9800 .
C9 H9A 0.9800 .
C9 H9B 0.9800 .
C10A C11A 1.61(4) .
C10A H10A 0.9800 .
C10A H10B 0.9800 .
C11A H11A 0.9800 .
C11A H11B 0.9800 .
C10B C11B 1.48(3) .
C10B H10C 0.9800 .
C10B H10D 0.9800 .
C11B H11C 0.9800 .
C11B H11D 0.9800 .
C12 C13 1.434(6) .
C12 H12A 0.9800 .
C12 H12B 0.9800 .
C13 H13A 0.9800 .
C13 H13B 0.9800 .
C14 C15 1.434(5) .
C14 H14 0.9400 .
C15 C16 1.379(5) .
C15 C20 1.414(5) .
C16 C17 1.358(6) .
C16 H16 0.9400 .
C17 C18 1.392(6) .
C17 H17 0.9400 .
C18 C19 1.373(5) .
C18 H18 0.9400 .
C19 C20 1.404(5) .
C19 H19 0.9400 .
C20 O2 1.301(4) .
C21 O3 1.249(4) .
C21 O4 1.250(3) .
C21 C22 1.547(4) .
C22 O5 1.233(3) .
C22 O6 1.253(4) .
C23 O7 1.241(3) .
C23 O8 1.247(3) .
C23 C24 1.558(4) .
C24 O10 1.238(3) .
C24 O9 1.243(3) .
C25 O12 1.248(4) .
C25 O11 1.250(4) .
C25 C25 1.551(6) 3_558
C26 O14 1.240(3) .
C26 O13 1.245(4) .
C26 C26 1.548(6) 3_557
O1 Fe 1.860(3) .
O2 Fe 1.882(3) .
O3 Cr2 2.092(2) 4_565
O3 Mn2 2.092(2) 4_565
O4 Mn2 2.088(2) .
O5 Cr2 2.073(2) 4_565
O5 Mn2 2.073(2) 4_565
O6 Mn2 2.072(2) .
O7 Mn2 2.072(2) .
O8 Mn1 2.079(2) .
O9 Mn2 2.080(2) .
O10 Mn1 2.080(2) .
O11 Mn1 2.081(2) .
O12 Cr1 2.080(2) 3_558
O12 Mn1 2.080(2) 3_558
O13 Mn1 2.061(2) .
O14 Cr1 2.076(2) 3_557
O14 Mn1 2.076(2) 3_557
C1S Cl4S 1.634(13) .
C1S Cl1S 1.697(5) .
C1S Cl3S 1.705(8) .
C1S Cl2S 1.794(5) .
C1S H1S1 0.9800 .
C1S H1S2 0.9800 .
C1S H1S3 0.9700 .
C1S H1S4 0.9700 .
Cl1S H1S3 1.2793 .
Cl2S H1S4 1.7746 .
Mn1 O14 2.076(2) 3_557
Mn1 O12 2.080(2) 3_558
Mn2 O5 2.073(2) 4_566
Mn2 O3 2.092(2) 4_566
